data_7228977
loop_
_publ_author_name
'Batrice, Rami J.'
'Ridenour, J. August'
'Ayscue III, R. Lee'
'Bertke, Jeffery A.'
'Knope, Karah E.'

_publ_section_title
;
 Synthesis, structure, and photoluminescent behaviour of molecular
 lanthanide--2-thiophenecarboxylate--2,2&#x2032;:6&#x2032;,2&#x2032;&#x2032;-terpyridine
 materials
;
_journal_name_full CrystEngComm
_journal_paper_doi 10.1039/C7CE01192J
_journal_year 2017
_chemical_formula_moiety 'C55 H41 Ho2 N6 O12 S5, C5 H3 O2 S'
_chemical_formula_sum 'C60 H44 Ho2 N6 O14 S6'
_chemical_formula_weight 1595.23
_space_group_crystal_system monoclinic
_space_group_IT_number 15
_space_group_name_Hall '-C 2yc'
_space_group_name_H-M_alt 'C 1 2/c 1'
_symmetry_space_group_name_Hall '-C 2yc'
_symmetry_space_group_name_H-M 'C 1 2/c 1'
_atom_sites_solution_hydrogens mixed
_audit_creation_method SHELXL-2014/7
_audit_update_record
;
2017-04-17 deposited with the CCDC.
2017-08-23 downloaded from the CCDC.
;
_cell_angle_alpha 90
_cell_angle_beta 106.380(2)
_cell_angle_gamma 90
_cell_formula_units_Z 8
_cell_length_a 25.5787(18)
_cell_length_b 12.0144(8)
_cell_length_c 40.596(3)
_cell_measurement_reflns_used 9155
_cell_measurement_temperature 100(2)
_cell_measurement_theta_max 25.38
_cell_measurement_theta_min 2.27
_cell_volume 11969.3(15)
_computing_cell_refinement 'SAINT V8.37A (Bruker, 2005)'
_computing_data_collection 'APEX2 V2014.9-0 (Bruker, 2014)'
_computing_data_reduction
; 
SAINT V8.37A, XPREP v2014/2, SADABS V2016/2 (Bruker, 2014) 
;
_computing_molecular_graphics 'SHELXLE v817 (Hubschle, 2011)'
_computing_publication_material 'XCIF V2014-2 (Bruker, 2014)'
_computing_structure_refinement 'SHELX-2014-7 (Sheldrick, 2015)'
_computing_structure_solution 'SHELX-2014-5 (Sheldrick, 2015)'
_diffrn_ambient_temperature 100(2)
_diffrn_measured_fraction_theta_full 0.999
_diffrn_measured_fraction_theta_max 0.996
_diffrn_measurement_device 'Bruker D8 Quest/Photon 100'
_diffrn_measurement_method 'profile data from \f and \w scans'
_diffrn_radiation_monochromator 'multilayer mirrors'
_diffrn_radiation_source 'microfocus sealed tube'
_diffrn_radiation_type MoK\a
_diffrn_radiation_wavelength 0.71073
_diffrn_reflns_av_R_equivalents 0.0575
_diffrn_reflns_av_unetI/netI 0.0231
_diffrn_reflns_Laue_measured_fraction_full 0.999
_diffrn_reflns_Laue_measured_fraction_max 0.996
_diffrn_reflns_limit_h_max 30
_diffrn_reflns_limit_h_min -30
_diffrn_reflns_limit_k_max 14
_diffrn_reflns_limit_k_min -14
_diffrn_reflns_limit_l_max 49
_diffrn_reflns_limit_l_min -48
_diffrn_reflns_number 175727
_diffrn_reflns_point_group_measured_fraction_full 0.999
_diffrn_reflns_point_group_measured_fraction_max 0.996
_diffrn_reflns_theta_full 25.242
_diffrn_reflns_theta_max 25.433
_diffrn_reflns_theta_min 2.197
_exptl_absorpt_coefficient_mu 2.906
_exptl_absorpt_correction_T_max 0.84842
_exptl_absorpt_correction_T_min 0.53027
_exptl_absorpt_correction_type multi-scan
_exptl_absorpt_process_details 'SADABS V2016/2 (Bruker, 2014)'
_exptl_crystal_colour colourless
_exptl_crystal_density_diffrn 1.771
_exptl_crystal_density_method 'not measured'
_exptl_crystal_description column
_exptl_crystal_F_000 6304
_exptl_crystal_size_max 0.323
_exptl_crystal_size_mid 0.080
_exptl_crystal_size_min 0.080
_refine_diff_density_max 0.811
_refine_diff_density_min -1.621
_refine_diff_density_rms 0.098
_refine_ls_extinction_method none
_refine_ls_goodness_of_fit_ref 1.868
_refine_ls_hydrogen_treatment mixed
_refine_ls_matrix_type full
_refine_ls_number_parameters 1036
_refine_ls_number_reflns 11021
_refine_ls_number_restraints 2233
_refine_ls_restrained_S_all 1.779
_refine_ls_R_factor_all 0.0383
_refine_ls_R_factor_gt 0.0328
_refine_ls_shift/su_max 0.002
_refine_ls_shift/su_mean 0.000
_refine_ls_structure_factor_coef Fsqd
_refine_ls_weighting_details 'w=1/[\s^2^(Fo^2^)+(0.0012P)^2^+10.0000P] where P=(Fo^2^+2Fc^2^)/3'
_refine_ls_weighting_scheme calc
_refine_ls_wR_factor_gt 0.0486
_refine_ls_wR_factor_ref 0.0491
_reflns_Friedel_coverage 0.000
_reflns_number_gt 10121
_reflns_number_total 11021
_reflns_threshold_expression 'I > 2\s(I)'
_cod_data_source_file c7ce01192j2.cif
_cod_data_source_block final_a_CCDC11
_cod_original_cell_volume 11969.2(14)
_cod_database_code 7228977
_shelx_shelxl_version_number 2014/7
_shelx_space_group_comment
;
The symmetry employed for this shelxl refinement is uniquely defined
by the following loop, which should always be used as a source of
symmetry information in preference to the above space-group names.
They are only intended as comments.
;
_shelx_estimated_absorpt_t_min 0.454
_shelx_estimated_absorpt_t_max 0.801

loop_
_space_group_symop_operation_xyz
'x, y, z'
'-x, y, -z+1/2'
'x+1/2, y+1/2, z'
'-x+1/2, y+1/2, -z+1/2'
'-x, -y, -z'
'x, -y, z-1/2'
'-x+1/2, -y+1/2, -z'
'x+1/2, -y+1/2, z-1/2'

loop_
_atom_site_label
_atom_site_type_symbol
_atom_site_fract_x
_atom_site_fract_y
_atom_site_fract_z
_atom_site_U_iso_or_equiv
_atom_site_adp_type
_atom_site_occupancy
_atom_site_site_symmetry_order
_atom_site_calc_flag
_atom_site_refinement_flags_posn
_atom_site_refinement_flags_adp
_atom_site_refinement_flags_occupancy
_atom_site_disorder_assembly
_atom_site_disorder_group
Ho1 Ho 0.42206(2) 0.38238(2) 0.39010(2) 0.01290(4) Uani 1 1 d . U . . .
Ho2 Ho 0.23153(2) 0.17739(2) 0.35098(2) 0.01443(4) Uani 1 1 d . U . . .
N1 N 0.46067(11) 0.3206(2) 0.45108(7) 0.0207(7) Uani 1 1 d . U . . .
N2 N 0.50767(11) 0.4848(2) 0.42468(7) 0.0212(7) Uani 1 1 d . U . . .
N3 N 0.45676(11) 0.5346(2) 0.35905(8) 0.0221(7) Uani 1 1 d . U . . .
C1 C 0.43838(15) 0.2343(3) 0.46292(9) 0.0266(9) Uani 1 1 d . U . . .
H1 H 0.4048 0.2056 0.4490 0.032 Uiso 1 1 calc R U . . .
C2 C 0.46141(16) 0.1850(4) 0.49408(10) 0.0383(10) Uani 1 1 d . U . . .
H2 H 0.4446 0.1231 0.5015 0.046 Uiso 1 1 calc R U . . .
C3 C 0.50976(17) 0.2280(4) 0.51431(11) 0.0515(13) Uani 1 1 d . U . . .
H3 H 0.5274 0.1948 0.5358 0.062 Uiso 1 1 calc R U . . .
C4 C 0.53219(16) 0.3189(4) 0.50323(10) 0.0477(12) Uani 1 1 d . U . . .
H4 H 0.5647 0.3510 0.5174 0.057 Uiso 1 1 calc R U . . .
C5 C 0.50736(14) 0.3638(3) 0.47136(9) 0.0275(9) Uani 1 1 d . U . . .
C6 C 0.52987(14) 0.4603(3) 0.45769(9) 0.0267(9) Uani 1 1 d . U . . .
C7 C 0.57301(15) 0.5240(4) 0.47808(11) 0.0415(11) Uani 1 1 d . U . . .
H7 H 0.5884 0.5062 0.5016 0.050 Uiso 1 1 calc R U . . .
C8 C 0.59272(16) 0.6118(4) 0.46373(12) 0.0462(11) Uani 1 1 d . U . . .
H8 H 0.6216 0.6559 0.4773 0.055 Uiso 1 1 calc R U . . .
C9 C 0.57038(15) 0.6358(3) 0.42953(12) 0.0400(11) Uani 1 1 d . U . . .
H9 H 0.5836 0.6963 0.4191 0.048 Uiso 1 1 calc R U . . .
C10 C 0.52795(14) 0.5695(3) 0.41046(10) 0.0261(8) Uani 1 1 d . U . . .
C11 C 0.50350(14) 0.5890(3) 0.37353(10) 0.0268(9) Uani 1 1 d . U . . .
C12 C 0.52720(16) 0.6579(3) 0.35412(13) 0.0445(11) Uani 1 1 d . U . . .
H12 H 0.5606 0.6948 0.3647 0.053 Uiso 1 1 calc R U . . .
C13 C 0.50227(17) 0.6723(4) 0.31983(13) 0.0539(13) Uani 1 1 d . U . . .
H13 H 0.5183 0.7188 0.3064 0.065 Uiso 1 1 calc R U . . .
C14 C 0.45384(16) 0.6189(3) 0.30501(12) 0.0431(11) Uani 1 1 d . U . . .
H14 H 0.4354 0.6284 0.2814 0.052 Uiso 1 1 calc R U . . .
C15 C 0.43283(15) 0.5509(3) 0.32552(10) 0.0299(9) Uani 1 1 d . U . . .
H15 H 0.3995 0.5135 0.3153 0.036 Uiso 1 1 calc R U . . .
N4 N 0.27174(11) 0.1264(2) 0.30250(7) 0.0221(7) Uani 1 1 d . U . . .
N5 N 0.19240(11) 0.0075(2) 0.31636(8) 0.0253(7) Uani 1 1 d . U . . .
N6 N 0.19281(11) 0.0255(2) 0.38158(8) 0.0259(7) Uani 1 1 d . U . . .
C41 C 0.31655(14) 0.1753(3) 0.29870(9) 0.0249(8) Uani 1 1 d . U . . .
H41 H 0.3366 0.2235 0.3163 0.030 Uiso 1 1 calc R U . . .
C42 C 0.33503(17) 0.1585(3) 0.27011(10) 0.0345(10) Uani 1 1 d . U . . .
H42 H 0.3676 0.1927 0.2684 0.041 Uiso 1 1 calc R U . . .
C43 C 0.30518(19) 0.0913(4) 0.24433(10) 0.0441(11) Uani 1 1 d . U . . .
H43 H 0.3162 0.0806 0.2241 0.053 Uiso 1 1 calc R U . . .
C44 C 0.25925(18) 0.0395(4) 0.24796(10) 0.0403(11) Uani 1 1 d . U . . .
H44 H 0.2386 -0.0084 0.2305 0.048 Uiso 1 1 calc R U . . .
C45 C 0.24348(15) 0.0579(3) 0.27736(9) 0.0286(9) Uani 1 1 d . U . . .
C46 C 0.19585(15) 0.0018(3) 0.28415(10) 0.0310(9) Uani 1 1 d . U . . .
C47 C 0.15641(18) -0.0545(4) 0.25888(12) 0.0498(12) Uani 1 1 d . U . . .
H47 H 0.1596 -0.0608 0.2362 0.060 Uiso 1 1 calc R U . . .
C48 C 0.11279(19) -0.1010(4) 0.26751(14) 0.0590(14) Uani 1 1 d . U . . .
H48 H 0.0844 -0.1357 0.2503 0.071 Uiso 1 1 calc R U . . .
C49 C 0.11000(17) -0.0975(4) 0.30031(14) 0.0526(13) Uani 1 1 d . U . . .
H49 H 0.0805 -0.1318 0.3064 0.063 Uiso 1 1 calc R U . . .
C50 C 0.15113(15) -0.0428(3) 0.32519(11) 0.0328(9) Uani 1 1 d . U . . .
C51 C 0.15466(14) -0.0430(3) 0.36175(11) 0.0301(9) Uani 1 1 d . U . . .
C52 C 0.12332(16) -0.1128(3) 0.37637(14) 0.0427(11) Uani 1 1 d . U . . .
H52 H 0.0956 -0.1582 0.3621 0.051 Uiso 1 1 calc R U . . .
C53 C 0.13279(18) -0.1152(4) 0.41102(14) 0.0506(12) Uani 1 1 d . U . . .
H53 H 0.1118 -0.1625 0.4211 0.061 Uiso 1 1 calc R U . . .
C54 C 0.17256(17) -0.0496(3) 0.43129(13) 0.0436(11) Uani 1 1 d . U . . .
H54 H 0.1806 -0.0524 0.4556 0.052 Uiso 1 1 calc R U . . .
C55 C 0.20101(15) 0.0214(3) 0.41561(11) 0.0318(9) Uani 1 1 d . U . . .
H55 H 0.2276 0.0694 0.4297 0.038 Uiso 1 1 calc R U . . .
O1 O 0.43900(9) 0.30455(18) 0.33787(6) 0.0203(5) Uani 1 1 d . U . . .
O2 O 0.49987(9) 0.27589(19) 0.38797(6) 0.0214(5) Uani 1 1 d . U . . .
C16 C 0.48210(13) 0.2596(3) 0.35595(9) 0.0180(7) Uani 1 1 d D U . . .
S1 S 0.49837(6) 0.17697(14) 0.29580(4) 0.0381(5) Uani 0.875(4) 1 d D U P A 1
C17 C 0.51257(13) 0.1840(3) 0.33953(9) 0.0252(8) Uani 0.875(4) 1 d D U P A 1
C18 C 0.5510(3) 0.1077(8) 0.3555(2) 0.0366(15) Uani 0.875(4) 1 d D U P A 1
H18 H 0.5635 0.0989 0.3797 0.044 Uiso 0.875(4) 1 calc R U P A 1
C19 C 0.5701(3) 0.0432(6) 0.33207(17) 0.0472(15) Uani 0.875(4) 1 d D U P A 1
H19 H 0.5969 -0.0135 0.3387 0.057 Uiso 0.875(4) 1 calc R U P A 1
C20 C 0.5458(3) 0.0718(5) 0.29919(16) 0.0482(14) Uani 0.875(4) 1 d D U P A 1
H20 H 0.5539 0.0381 0.2800 0.058 Uiso 0.875(4) 1 calc R U P A 1
S1B S 0.5622(6) 0.0982(15) 0.3619(4) 0.036(2) Uani 0.125(4) 1 d D U P A 2
C17B C 0.51257(13) 0.1840(3) 0.33953(9) 0.0252(8) Uani 0.125(4) 1 d D U P A 2
C18B C 0.5075(17) 0.186(4) 0.3051(4) 0.034(3) Uani 0.125(4) 1 d D U P A 2
H18B H 0.4841 0.2357 0.2894 0.041 Uiso 0.125(4) 1 calc R U P A 2
C19B C 0.5412(18) 0.106(4) 0.2956(5) 0.041(3) Uani 0.125(4) 1 d D U P A 2
H19B H 0.5409 0.0903 0.2726 0.050 Uiso 0.125(4) 1 calc R U P A 2
C20B C 0.574(2) 0.055(4) 0.3236(6) 0.041(3) Uani 0.125(4) 1 d D U P A 2
H20B H 0.6006 0.0018 0.3225 0.049 Uiso 0.125(4) 1 calc R U P A 2
O3 O 0.39589(9) 0.54520(18) 0.41738(6) 0.0190(5) Uani 1 1 d . U . . .
O4 O 0.34813(8) 0.39320(18) 0.41882(6) 0.0182(5) Uani 1 1 d . U . . .
C21 C 0.35704(12) 0.4963(3) 0.42482(8) 0.0165(7) Uani 1 1 d D U . . .
S2 S 0.3236(2) 0.6976(3) 0.44221(14) 0.0290(8) Uani 0.551(4) 1 d D U P B 1
C22 C 0.32127(13) 0.5599(3) 0.44067(8) 0.0212(7) Uani 0.551(4) 1 d D U P B 1
C23 C 0.2762(7) 0.5195(12) 0.4514(4) 0.029(2) Uani 0.551(4) 1 d D U P B 1
H23 H 0.2630 0.4453 0.4502 0.035 Uiso 0.551(4) 1 calc R U P B 1
C24 C 0.2531(5) 0.6248(8) 0.4656(3) 0.031(2) Uani 0.551(4) 1 d D U P B 1
H24 H 0.2254 0.6246 0.4770 0.037 Uiso 0.551(4) 1 calc R U P B 1
C25 C 0.2794(5) 0.7156(10) 0.4588(4) 0.030(2) Uani 0.551(4) 1 d D U P B 1
H25 H 0.2699 0.7883 0.4644 0.036 Uiso 0.551(4) 1 calc R U P B 1
S2B S 0.2780(2) 0.4971(4) 0.45811(12) 0.0285(9) Uani 0.449(4) 1 d D U P B 2
C22B C 0.32127(13) 0.5599(3) 0.44067(8) 0.0212(7) Uani 0.449(4) 1 d D U P B 2
C23B C 0.3203(9) 0.6776(13) 0.4459(6) 0.026(2) Uani 0.449(4) 1 d D U P B 2
H23B H 0.3424 0.7323 0.4395 0.032 Uiso 0.449(4) 1 calc R U P B 2
C24B C 0.2743(6) 0.6974(11) 0.4646(4) 0.024(2) Uani 0.449(4) 1 d D U P B 2
H24B H 0.2612 0.7672 0.4698 0.029 Uiso 0.449(4) 1 calc R U P B 2
C25B C 0.2574(6) 0.5959(9) 0.4717(4) 0.026(2) Uani 0.449(4) 1 d D U P B 2
H25B H 0.2327 0.5886 0.4852 0.031 Uiso 0.449(4) 1 calc R U P B 2
O5 O 0.38484(9) 0.20724(17) 0.38578(5) 0.0167(5) Uani 1 1 d . U . . .
O6 O 0.31324(9) 0.09181(18) 0.37511(6) 0.0195(5) Uani 1 1 d . U . . .
C26 C 0.36376(13) 0.1120(3) 0.38397(8) 0.0147(7) Uani 1 1 d D U . . .
S3 S 0.37292(5) -0.11539(10) 0.39139(6) 0.0209(4) Uani 0.818(4) 1 d D U P C 1
C27 C 0.40006(12) 0.0143(2) 0.39234(8) 0.0151(7) Uani 0.818(4) 1 d D U P C 1
C28 C 0.4550(3) 0.0107(7) 0.3985(3) 0.0230(15) Uani 0.818(4) 1 d D U P C 1
H28 H 0.4770 0.0753 0.3999 0.028 Uiso 0.818(4) 1 calc R U P C 1
C29 C 0.4765(2) -0.0987(4) 0.4025(3) 0.0248(11) Uani 0.818(4) 1 d D U P C 1
H29 H 0.5142 -0.1159 0.4076 0.030 Uiso 0.818(4) 1 calc R U P C 1
C30 C 0.4359(2) -0.1768(5) 0.3982(2) 0.0229(13) Uani 0.818(4) 1 d D U P C 1
H30 H 0.4418 -0.2550 0.3988 0.027 Uiso 0.818(4) 1 calc R U P C 1
S3B S 0.4690(3) 0.0226(8) 0.4023(3) 0.0201(16) Uani 0.182(4) 1 d D U P C 2
C27B C 0.40006(12) 0.0143(2) 0.39234(8) 0.0151(7) Uani 0.182(4) 1 d D U P C 2
C28B C 0.3818(8) -0.0922(12) 0.3909(11) 0.020(3) Uani 0.182(4) 1 d D U P C 2
H28B H 0.3442 -0.1117 0.3847 0.024 Uiso 0.182(4) 1 calc R U P C 2
C29B C 0.4246(9) -0.1712(13) 0.3998(12) 0.022(3) Uani 0.182(4) 1 d D U P C 2
H29B H 0.4202 -0.2478 0.4042 0.026 Uiso 0.182(4) 1 calc R U P C 2
C30B C 0.4736(8) -0.1207(11) 0.4012(14) 0.022(3) Uani 0.182(4) 1 d D U P C 2
H30B H 0.5059 -0.1600 0.4014 0.026 Uiso 0.182(4) 1 calc R U P C 2
O7 O 0.34585(8) 0.43084(18) 0.34695(5) 0.0164(5) Uani 1 1 d . U . . .
O8 O 0.26887(9) 0.33975(18) 0.34412(6) 0.0176(5) Uani 1 1 d . U . . .
C31 C 0.29630(13) 0.4270(3) 0.34637(8) 0.0138(7) Uani 1 1 d D U . . .
S4 S 0.29949(6) 0.65693(12) 0.34537(6) 0.0245(4) Uani 0.773(4) 1 d D U P D 1
C32 C 0.26855(12) 0.5334(2) 0.34798(9) 0.0187(7) Uani 0.773(4) 1 d D U P D 1
C33 C 0.2186(3) 0.5480(7) 0.3549(2) 0.0257(16) Uani 0.773(4) 1 d D U P D 1
H33 H 0.1975 0.4905 0.3609 0.031 Uiso 0.773(4) 1 calc R U P D 1
C34 C 0.2039(3) 0.6663(5) 0.35155(15) 0.0324(15) Uani 0.773(4) 1 d D U P D 1
H34 H 0.1693 0.6945 0.3516 0.039 Uiso 0.773(4) 1 calc R U P D 1
C35 C 0.2458(3) 0.7303(5) 0.3484(2) 0.0326(17) Uani 0.773(4) 1 d D U P D 1
H35 H 0.2447 0.8093 0.3479 0.039 Uiso 0.773(4) 1 calc R U P D 1
S4B S 0.2035(2) 0.5305(6) 0.3491(2) 0.0260(15) Uani 0.227(4) 1 d D U P D 2
C32B C 0.26855(12) 0.5334(2) 0.34798(9) 0.0187(7) Uani 0.227(4) 1 d D U P D 2
C33B C 0.2866(9) 0.6429(12) 0.3467(9) 0.025(2) Uani 0.227(4) 1 d D U P D 2
H33B H 0.3184 0.6645 0.3407 0.030 Uiso 0.227(4) 1 calc R U P D 2
C34B C 0.2479(10) 0.7194(12) 0.3562(8) 0.029(3) Uani 0.227(4) 1 d D U P D 2
H34B H 0.2510 0.7982 0.3570 0.035 Uiso 0.227(4) 1 calc R U P D 2
C35B C 0.2072(8) 0.6607(13) 0.3636(6) 0.029(2) Uani 0.227(4) 1 d D U P D 2
H35B H 0.1836 0.6906 0.3757 0.035 Uiso 0.227(4) 1 calc R U P D 2
O9 O 0.17348(9) 0.23083(19) 0.29902(6) 0.0206(5) Uani 1 1 d . U . . .
O10 O 0.09664(9) 0.3158(2) 0.30008(6) 0.0255(6) Uani 1 1 d . U . . .
C36 C 0.13159(14) 0.2885(3) 0.28565(8) 0.0181(7) Uani 1 1 d D U . . .
S5 S 0.07075(9) 0.4032(2) 0.22874(5) 0.0285(6) Uani 0.673(4) 1 d D U P E 1
C37 C 0.12460(14) 0.3272(3) 0.25015(8) 0.0252(8) Uani 0.673(4) 1 d D U P E 1
C38 C 0.1593(5) 0.3144(12) 0.2299(4) 0.0282(19) Uani 0.673(4) 1 d D U P E 1
H38 H 0.1936 0.2780 0.2367 0.034 Uiso 0.673(4) 1 calc R U P E 1
C39 C 0.1349(3) 0.3660(9) 0.1959(2) 0.0421(18) Uani 0.673(4) 1 d D U P E 1
H39 H 0.1506 0.3647 0.1773 0.050 Uiso 0.673(4) 1 calc R U P E 1
C40 C 0.0876(4) 0.4146(10) 0.1952(2) 0.0440(19) Uani 0.673(4) 1 d D U P E 1
H40 H 0.0660 0.4532 0.1756 0.053 Uiso 0.673(4) 1 calc R U P E 1
S5B S 0.1703(3) 0.2959(7) 0.2304(2) 0.0380(14) Uani 0.327(4) 1 d D U P E 2
C37B C 0.12460(14) 0.3272(3) 0.25015(8) 0.0252(8) Uani 0.327(4) 1 d D U P E 2
C38B C 0.0840(7) 0.3891(18) 0.2266(4) 0.029(2) Uani 0.327(4) 1 d D U P E 2
H38B H 0.0501 0.4112 0.2298 0.034 Uiso 0.327(4) 1 calc R U P E 2
C39B C 0.1035(6) 0.415(2) 0.1952(4) 0.028(2) Uani 0.327(4) 1 d D U P E 2
H39B H 0.0840 0.4575 0.1759 0.034 Uiso 0.327(4) 1 calc R U P E 2
C40B C 0.1524(6) 0.3686(18) 0.1991(4) 0.030(2) Uani 0.327(4) 1 d D U P E 2
H40B H 0.1736 0.3803 0.1836 0.036 Uiso 0.327(4) 1 calc R U P E 2
O11 O 0.15511(9) 0.2570(2) 0.36217(6) 0.0206(6) Uani 1 1 d D U . . .
H11A H 0.1326(12) 0.281(3) 0.3440(7) 0.031 Uiso 1 1 d D U . . .
H11B H 0.1492(14) 0.292(3) 0.3789(7) 0.031 Uiso 1 1 d D U . . .
O12 O 0.26131(10) 0.2424(2) 0.40803(6) 0.0233(6) Uani 1 1 d D U . . .
H12A H 0.2401(13) 0.258(3) 0.4198(8) 0.035 Uiso 1 1 d D U . . .
H12B H 0.2862(12) 0.291(2) 0.4131(9) 0.035 Uiso 1 1 d D U . . .
O13 O 0.13165(11) 0.3769(2) 0.41097(7) 0.0368(7) Uani 1 1 d . U . . .
O14 O 0.19755(11) 0.2788(2) 0.44745(6) 0.0354(7) Uani 1 1 d . U . . .
C56 C 0.16138(16) 0.3528(3) 0.44052(10) 0.0305(9) Uani 1 1 d D U . . .
S6 S 0.11099(8) 0.52717(15) 0.46402(4) 0.0382(5) Uani 0.839(4) 1 d D U P F 1
C57 C 0.1541(2) 0.4146(4) 0.47096(11) 0.0248(11) Uani 0.839(4) 1 d D U P F 1
C58 C 0.1834(4) 0.3833(7) 0.5072(3) 0.0325(17) Uani 0.839(4) 1 d D U P F 1
H58 H 0.2078 0.3237 0.5159 0.039 Uiso 0.839(4) 1 calc R U P F 1
C59 C 0.1622(2) 0.4759(5) 0.52624(13) 0.0375(13) Uani 0.839(4) 1 d D U P F 1
H59 H 0.1740 0.4809 0.5506 0.045 Uiso 0.839(4) 1 calc R U P F 1
C60 C 0.1260(2) 0.5505(5) 0.50712(13) 0.0397(13) Uani 0.839(4) 1 d D U P F 1
H60 H 0.1107 0.6097 0.5168 0.048 Uiso 0.839(4) 1 calc R U P F 1
S6B S 0.1753(7) 0.4124(11) 0.5035(4) 0.044(2) Uani 0.161(4) 1 d D U P F 2
C57B C 0.1434(13) 0.440(2) 0.4613(4) 0.036(3) Uani 0.161(4) 1 d D U P F 2
C58B C 0.1071(17) 0.543(3) 0.4541(5) 0.036(3) Uani 0.161(4) 1 d D U P F 2
H58B H 0.0855 0.5732 0.4329 0.044 Uiso 0.161(4) 1 calc R U P F 2
C59B C 0.1157(11) 0.5851(18) 0.4913(5) 0.043(3) Uani 0.161(4) 1 d D U P F 2
H59B H 0.0972 0.6495 0.4957 0.051 Uiso 0.161(4) 1 calc R U P F 2
C60B C 0.1500(13) 0.528(2) 0.5174(5) 0.043(3) Uani 0.161(4) 1 d D U P F 2
H60B H 0.1588 0.5506 0.5408 0.051 Uiso 0.161(4) 1 calc R U P F 2

loop_
_atom_site_aniso_label
_atom_site_aniso_U_11
_atom_site_aniso_U_22
_atom_site_aniso_U_33
_atom_site_aniso_U_23
_atom_site_aniso_U_13
_atom_site_aniso_U_12
Ho1 0.00956(8) 0.01115(8) 0.01832(9) -0.00184(7) 0.00447(6) -0.00084(6)
Ho2 0.01066(8) 0.01267(8) 0.01881(9) -0.00221(7) 0.00229(6) -0.00195(7)
N1 0.0177(15) 0.0252(17) 0.0188(15) -0.0050(13) 0.0044(12) 0.0036(13)
N2 0.0113(14) 0.0206(16) 0.0321(17) -0.0107(13) 0.0068(12) 0.0004(12)
N3 0.0148(15) 0.0164(16) 0.0382(18) 0.0015(13) 0.0124(13) -0.0005(12)
C1 0.027(2) 0.033(2) 0.021(2) -0.0023(17) 0.0075(16) 0.0030(17)
C2 0.038(2) 0.055(3) 0.027(2) 0.011(2) 0.0163(18) 0.008(2)
C3 0.034(2) 0.093(4) 0.024(2) 0.017(2) 0.0038(19) 0.006(2)
C4 0.025(2) 0.091(4) 0.024(2) 0.004(2) -0.0001(17) -0.005(2)
C5 0.0180(19) 0.044(2) 0.0198(19) -0.0109(16) 0.0036(14) 0.0030(16)
C6 0.0148(18) 0.036(2) 0.029(2) -0.0158(17) 0.0063(15) 0.0005(16)
C7 0.023(2) 0.056(3) 0.043(2) -0.024(2) 0.0039(18) -0.005(2)
C8 0.025(2) 0.044(3) 0.066(3) -0.031(2) 0.008(2) -0.011(2)
C9 0.022(2) 0.025(2) 0.071(3) -0.017(2) 0.010(2) -0.0060(17)
C10 0.0120(18) 0.0177(19) 0.051(2) -0.0091(17) 0.0122(16) -0.0007(15)
C11 0.0143(18) 0.0102(18) 0.058(2) 0.0001(16) 0.0134(16) 0.0035(14)
C12 0.023(2) 0.030(2) 0.083(3) 0.018(2) 0.018(2) -0.0066(18)
C13 0.031(2) 0.050(3) 0.085(3) 0.036(3) 0.023(2) 0.001(2)
C14 0.033(2) 0.045(3) 0.058(3) 0.027(2) 0.022(2) 0.004(2)
C15 0.023(2) 0.027(2) 0.042(2) 0.0124(18) 0.0129(17) -0.0014(17)
N4 0.0194(15) 0.0226(16) 0.0223(16) -0.0024(13) 0.0024(12) 0.0079(13)
N5 0.0173(16) 0.0142(16) 0.0376(18) -0.0051(14) -0.0035(13) 0.0023(12)
N6 0.0161(16) 0.0174(16) 0.0448(19) 0.0046(14) 0.0095(13) 0.0014(13)
C41 0.0218(19) 0.030(2) 0.0221(19) 0.0017(17) 0.0049(15) 0.0101(17)
C42 0.040(2) 0.038(2) 0.030(2) 0.0092(18) 0.0172(18) 0.0165(19)
C43 0.063(3) 0.048(3) 0.024(2) 0.003(2) 0.017(2) 0.024(2)
C44 0.052(3) 0.040(3) 0.024(2) -0.0048(19) 0.0022(19) 0.017(2)
C45 0.034(2) 0.024(2) 0.0210(19) -0.0040(16) -0.0024(16) 0.0138(17)
C46 0.026(2) 0.021(2) 0.037(2) -0.0075(17) -0.0066(16) 0.0064(16)
C47 0.045(3) 0.039(3) 0.050(3) -0.020(2) -0.013(2) 0.005(2)
C48 0.035(3) 0.041(3) 0.082(3) -0.026(3) -0.015(2) -0.007(2)
C49 0.028(2) 0.036(3) 0.083(3) -0.019(2) -0.003(2) -0.010(2)
C50 0.0172(19) 0.0128(19) 0.062(2) -0.0065(18) 0.0001(17) -0.0019(15)
C51 0.0128(18) 0.0137(19) 0.064(2) -0.0001(18) 0.0121(17) 0.0020(15)
C52 0.023(2) 0.016(2) 0.096(3) -0.002(2) 0.029(2) -0.0009(17)
C53 0.044(3) 0.023(2) 0.101(4) 0.014(2) 0.048(3) 0.006(2)
C54 0.044(3) 0.030(2) 0.071(3) 0.021(2) 0.039(2) 0.016(2)
C55 0.029(2) 0.026(2) 0.045(2) 0.0104(18) 0.0167(18) 0.0069(17)
O1 0.0181(13) 0.0183(13) 0.0255(13) -0.0001(11) 0.0081(10) 0.0030(10)
O2 0.0164(13) 0.0187(13) 0.0290(14) -0.0047(11) 0.0062(10) -0.0002(10)
C16 0.0145(17) 0.0105(17) 0.032(2) -0.0024(15) 0.0120(14) -0.0048(14)
S1 0.0275(8) 0.0457(9) 0.0467(9) -0.0292(7) 0.0198(6) -0.0099(7)
C17 0.0128(16) 0.0209(17) 0.0459(19) -0.0146(15) 0.0151(14) -0.0052(13)
C18 0.014(3) 0.027(3) 0.068(3) -0.017(2) 0.011(2) 0.000(2)
C19 0.019(2) 0.037(3) 0.087(3) -0.031(3) 0.017(2) -0.001(2)
C20 0.027(2) 0.044(3) 0.078(3) -0.043(2) 0.022(2) -0.002(3)
S1B 0.014(4) 0.025(4) 0.069(4) -0.014(3) 0.013(3) 0.001(3)
C17B 0.0128(16) 0.0209(17) 0.0459(19) -0.0146(15) 0.0151(14) -0.0052(13)
C18B 0.019(4) 0.034(5) 0.053(4) -0.021(4) 0.018(3) -0.004(4)
C19B 0.023(4) 0.038(5) 0.067(4) -0.028(4) 0.018(4) -0.004(4)
C20B 0.019(4) 0.035(5) 0.072(4) -0.026(4) 0.018(4) -0.002(4)
O3 0.0127(12) 0.0173(13) 0.0287(14) -0.0060(11) 0.0088(10) -0.0012(10)
O4 0.0154(12) 0.0177(13) 0.0222(13) -0.0044(10) 0.0063(10) -0.0029(10)
C21 0.0122(17) 0.0214(18) 0.0140(17) -0.0031(14) 0.0009(13) -0.0003(14)
S2 0.0323(13) 0.0213(14) 0.0396(16) -0.0034(12) 0.0202(10) 0.0033(11)
C22 0.0174(16) 0.0247(17) 0.0225(17) -0.0066(14) 0.0074(13) -0.0020(13)
C23 0.035(3) 0.028(4) 0.032(4) -0.008(3) 0.021(3) -0.005(3)
C24 0.030(3) 0.031(4) 0.040(4) -0.011(3) 0.023(3) -0.005(3)
C25 0.032(3) 0.025(4) 0.039(4) -0.009(3) 0.018(3) -0.003(3)
S2B 0.0304(14) 0.031(2) 0.030(2) -0.0097(14) 0.0187(14) -0.0081(13)
C22B 0.0174(16) 0.0247(17) 0.0225(17) -0.0066(14) 0.0074(13) -0.0020(13)
C23B 0.027(4) 0.026(4) 0.035(4) -0.002(3) 0.022(3) -0.006(3)
C24B 0.025(3) 0.023(4) 0.034(4) -0.007(3) 0.025(3) -0.005(3)
C25B 0.028(3) 0.025(4) 0.031(4) -0.005(3) 0.018(3) -0.006(3)
O5 0.0185(12) 0.0097(12) 0.0210(13) -0.0002(10) 0.0039(10) 0.0001(9)
O6 0.0147(12) 0.0185(13) 0.0237(13) 0.0007(10) 0.0026(10) -0.0031(10)
C26 0.0185(17) 0.0163(17) 0.0086(16) -0.0024(14) 0.0028(13) -0.0025(13)
S3 0.0285(8) 0.0096(7) 0.0219(7) -0.0001(6) 0.0027(6) -0.0041(5)
C27 0.0165(15) 0.0155(15) 0.0124(16) 0.0001(13) 0.0026(12) 0.0011(12)
C28 0.020(3) 0.023(3) 0.021(3) 0.004(2) 0.000(3) 0.001(2)
C29 0.025(2) 0.024(2) 0.023(2) 0.003(3) 0.0026(19) 0.0073(19)
C30 0.029(3) 0.018(2) 0.021(2) 0.0049(18) 0.005(2) 0.0170(18)
S3B 0.015(3) 0.019(3) 0.025(3) 0.004(2) 0.002(3) 0.004(2)
C27B 0.0165(15) 0.0155(15) 0.0124(16) 0.0001(13) 0.0026(12) 0.0011(12)
C28B 0.023(4) 0.016(4) 0.018(5) 0.001(4) 0.003(4) 0.002(3)
C29B 0.026(4) 0.018(4) 0.020(5) 0.007(4) 0.005(4) 0.004(3)
C30B 0.024(4) 0.018(4) 0.023(5) 0.006(4) 0.004(4) 0.008(3)
O7 0.0123(12) 0.0166(12) 0.0208(13) 0.0019(10) 0.0056(9) 0.0018(10)
O8 0.0147(12) 0.0131(12) 0.0251(13) -0.0017(10) 0.0057(10) -0.0033(10)
C31 0.0160(17) 0.0161(17) 0.0088(17) 0.0015(13) 0.0030(13) 0.0004(13)
S4 0.0199(9) 0.0135(7) 0.0372(8) 0.0044(6) 0.0034(7) 0.0006(5)
C32 0.0152(16) 0.0142(15) 0.0247(17) -0.0003(13) 0.0026(13) -0.0006(12)
C33 0.016(3) 0.016(3) 0.045(4) -0.004(2) 0.008(3) -0.006(2)
C34 0.023(2) 0.025(2) 0.049(4) -0.005(2) 0.010(3) 0.0052(19)
C35 0.026(2) 0.018(2) 0.046(4) 0.007(2) -0.003(3) 0.0074(19)
S4B 0.015(3) 0.022(3) 0.043(3) 0.000(2) 0.009(2) 0.007(2)
C32B 0.0152(16) 0.0142(15) 0.0247(17) -0.0003(13) 0.0026(13) -0.0006(12)
C33B 0.019(4) 0.019(4) 0.035(5) 0.002(3) 0.004(4) 0.001(3)
C34B 0.024(4) 0.017(4) 0.043(5) 0.002(4) 0.004(4) 0.005(3)
C35B 0.023(4) 0.020(4) 0.043(5) 0.000(4) 0.007(4) 0.005(3)
O9 0.0203(13) 0.0209(13) 0.0185(13) -0.0029(10) 0.0021(10) 0.0059(11)
O10 0.0191(13) 0.0291(15) 0.0295(14) 0.0033(12) 0.0088(11) 0.0085(11)
C36 0.0199(18) 0.0101(17) 0.0215(17) -0.0052(14) 0.0014(14) -0.0029(14)
S5 0.0337(12) 0.0278(11) 0.0197(8) -0.0041(7) 0.0007(7) 0.0161(8)
C37 0.0361(19) 0.0176(17) 0.0202(15) -0.0053(13) 0.0049(13) 0.0056(15)
C38 0.036(4) 0.023(4) 0.028(3) -0.001(3) 0.012(3) 0.016(3)
C39 0.064(4) 0.038(3) 0.028(3) -0.001(3) 0.017(3) 0.006(4)
C40 0.062(4) 0.037(3) 0.024(3) -0.002(2) -0.004(3) 0.016(4)
S5B 0.060(3) 0.034(3) 0.0276(19) -0.0009(18) 0.025(2) 0.006(2)
C37B 0.0361(19) 0.0176(17) 0.0202(15) -0.0053(13) 0.0049(13) 0.0056(15)
C38B 0.039(4) 0.025(4) 0.023(4) -0.004(3) 0.012(3) 0.008(4)
C39B 0.038(5) 0.031(4) 0.019(3) -0.001(3) 0.012(3) 0.009(4)
C40B 0.039(5) 0.031(4) 0.022(4) -0.003(3) 0.012(3) 0.006(4)
O11 0.0165(13) 0.0264(15) 0.0191(14) -0.0030(12) 0.0052(10) 0.0010(11)
O12 0.0182(14) 0.0272(15) 0.0275(15) -0.0069(12) 0.0116(11) -0.0088(11)
O13 0.0380(16) 0.0461(18) 0.0317(16) -0.0111(14) 0.0183(13) -0.0058(14)
O14 0.0391(17) 0.0429(18) 0.0306(16) -0.0072(13) 0.0203(13) -0.0060(14)
C56 0.033(2) 0.034(2) 0.030(2) -0.0109(17) 0.0181(17) -0.0208(17)
S6 0.0359(9) 0.0423(10) 0.0410(10) -0.0149(8) 0.0186(8) -0.0081(7)
C57 0.022(3) 0.032(3) 0.024(2) -0.009(2) 0.012(2) -0.0117(18)
C58 0.030(3) 0.042(4) 0.029(3) -0.008(3) 0.015(2) -0.004(3)
C59 0.031(3) 0.052(3) 0.029(2) -0.016(2) 0.009(2) -0.004(2)
C60 0.033(3) 0.053(3) 0.034(3) -0.017(2) 0.012(2) 0.001(2)
S6B 0.038(4) 0.056(5) 0.040(4) -0.012(4) 0.012(3) -0.008(4)
C57B 0.033(5) 0.044(4) 0.035(4) -0.014(4) 0.015(4) -0.011(4)
C58B 0.034(5) 0.045(5) 0.035(5) -0.016(4) 0.017(4) -0.015(4)
C59B 0.039(5) 0.054(5) 0.037(5) -0.014(4) 0.013(5) -0.007(5)
C60B 0.039(5) 0.054(5) 0.035(5) -0.016(4) 0.011(4) -0.005(5)

loop_
_atom_type_symbol
_atom_type_description
_atom_type_scat_dispersion_real
_atom_type_scat_dispersion_imag
_atom_type_scat_source
C C 0.0033 0.0016 'International Tables Vol C Tables 4.2.6.8 and 6.1.1.4'
H H 0.0000 0.0000 'International Tables Vol C Tables 4.2.6.8 and 6.1.1.4'
Ho Ho -0.2175 4.6783 'International Tables Vol C Tables 4.2.6.8 and 6.1.1.4'
N N 0.0061 0.0033 'International Tables Vol C Tables 4.2.6.8 and 6.1.1.4'
O O 0.0106 0.0060 'International Tables Vol C Tables 4.2.6.8 and 6.1.1.4'
S S 0.1246 0.1234 'International Tables Vol C Tables 4.2.6.8 and 6.1.1.4'

loop_
_exptl_crystal_face_index_h
_exptl_crystal_face_index_k
_exptl_crystal_face_index_l
_exptl_crystal_face_perp_dist
1.00 0.00 -1.00 0.0320
-1.00 0.00 1.00 0.0400
2.00 1.00 -2.00 0.0490
-2.00 -1.00 2.00 0.0310
1.00 0.00 3.00 0.1340
-1.00 0.00 -3.00 0.1550
1.00 3.00 0.00 0.0450
-1.00 -3.00 0.00 0.0300
2.00 -2.00 -3.00 0.0310
-2.00 2.00 3.00 0.0330

loop_
_geom_angle_atom_site_label_1
_geom_angle_atom_site_label_2
_geom_angle_atom_site_label_3
_geom_angle
O5 Ho1 O7 85.96(8)
O5 Ho1 O2 80.68(8)
O7 Ho1 O2 130.13(8)
O5 Ho1 O3 127.61(8)
O7 Ho1 O3 81.96(7)
O2 Ho1 O3 141.85(7)
O5 Ho1 O1 75.90(8)
O7 Ho1 O1 75.97(7)
O2 Ho1 O1 54.20(8)
O3 Ho1 O1 146.53(7)
O5 Ho1 O4 74.35(7)
O7 Ho1 O4 75.56(7)
O2 Ho1 O4 142.75(8)
O3 Ho1 O4 53.27(7)
O1 Ho1 O4 139.81(7)
O5 Ho1 N1 80.98(8)
O7 Ho1 N1 147.30(8)
O2 Ho1 N1 77.10(8)
O3 Ho1 N1 82.58(8)
O1 Ho1 N1 128.44(8)
O4 Ho1 N1 72.08(8)
O5 Ho1 N3 145.46(9)
O7 Ho1 N3 77.15(8)
O2 Ho1 N3 87.47(8)
O3 Ho1 N3 79.94(8)
O1 Ho1 N3 70.90(8)
O4 Ho1 N3 128.15(8)
N1 Ho1 N3 127.81(9)
O5 Ho1 N2 139.02(8)
O7 Ho1 N2 135.01(9)
O2 Ho1 N2 71.59(8)
O3 Ho1 N2 70.52(8)
O1 Ho1 N2 108.87(8)
O4 Ho1 N2 111.32(8)
N1 Ho1 N2 64.05(9)
N3 Ho1 N2 63.76(9)
O5 Ho1 C16 75.51(9)
O7 Ho1 C16 102.98(9)
O2 Ho1 C16 27.16(9)
O3 Ho1 C16 156.86(8)
O1 Ho1 C16 27.11(8)
O4 Ho1 C16 149.85(8)
N1 Ho1 C16 102.54(10)
N3 Ho1 C16 79.21(9)
N2 Ho1 C16 91.21(9)
O5 Ho1 C21 101.11(9)
O7 Ho1 C21 76.41(8)
O2 Ho1 C21 153.30(9)
O3 Ho1 C21 26.53(8)
O1 Ho1 C21 152.36(8)
O4 Ho1 C21 26.78(8)
N1 Ho1 C21 76.91(9)
N3 Ho1 C21 103.80(9)
N2 Ho1 C21 91.52(9)
C16 Ho1 C21 176.62(10)
O8 Ho2 O6 94.31(8)
O8 Ho2 O9 80.18(8)
O6 Ho2 O9 142.50(8)
O8 Ho2 O11 94.46(8)
O6 Ho2 O11 144.64(8)
O9 Ho2 O11 72.83(8)
O8 Ho2 O12 78.54(8)
O6 Ho2 O12 74.04(8)
O9 Ho2 O12 138.92(8)
O11 Ho2 O12 74.29(8)
O8 Ho2 N5 139.27(9)
O6 Ho2 N5 92.64(8)
O9 Ho2 N5 70.29(9)
O11 Ho2 N5 102.58(9)
O12 Ho2 N5 141.59(9)
O8 Ho2 N4 80.35(9)
O6 Ho2 N4 72.70(8)
O9 Ho2 N4 69.80(8)
O11 Ho2 N4 142.61(8)
O12 Ho2 N4 138.76(8)
N5 Ho2 N4 63.66(10)
O8 Ho2 N6 157.68(9)
O6 Ho2 N6 84.46(8)
O9 Ho2 N6 113.93(9)
O11 Ho2 N6 74.78(9)
O12 Ho2 N6 79.72(9)
N5 Ho2 N6 62.98(10)
N4 Ho2 N6 120.07(9)
C1 N1 C5 118.2(3)
C1 N1 Ho1 119.7(2)
C5 N1 Ho1 121.6(2)
C6 N2 C10 119.5(3)
C6 N2 Ho1 120.1(2)
C10 N2 Ho1 120.2(2)
C15 N3 C11 117.9(3)
C15 N3 Ho1 119.3(2)
C11 N3 Ho1 122.0(2)
N1 C1 C2 123.5(4)
N1 C1 H1 118.3
C2 C1 H1 118.3
C1 C2 C3 117.9(4)
C1 C2 H2 121.1
C3 C2 H2 121.1
C4 C3 C2 119.6(4)
C4 C3 H3 120.2
C2 C3 H3 120.2
C3 C4 C5 119.7(4)
C3 C4 H4 120.2
C5 C4 H4 120.2
N1 C5 C4 121.1(4)
N1 C5 C6 116.5(3)
C4 C5 C6 122.4(4)
N2 C6 C7 120.9(4)
N2 C6 C5 116.9(3)
C7 C6 C5 122.2(4)
C8 C7 C6 119.4(4)
C8 C7 H7 120.3
C6 C7 H7 120.3
C7 C8 C9 119.6(4)
C7 C8 H8 120.2
C9 C8 H8 120.2
C8 C9 C10 118.6(4)
C8 C9 H9 120.7
C10 C9 H9 120.7
N2 C10 C9 121.9(4)
N2 C10 C11 117.0(3)
C9 C10 C11 121.1(4)
N3 C11 C12 121.1(4)
N3 C11 C10 116.0(3)
C12 C11 C10 122.9(4)
C13 C12 C11 119.9(4)
C13 C12 H12 120.1
C11 C12 H12 120.1
C12 C13 C14 119.3(4)
C12 C13 H13 120.3
C14 C13 H13 120.3
C13 C14 C15 118.0(4)
C13 C14 H14 121.0
C15 C14 H14 121.0
N3 C15 C14 123.8(4)
N3 C15 H15 118.1
C14 C15 H15 118.1
C41 N4 C45 118.3(3)
C41 N4 Ho2 122.2(2)
C45 N4 Ho2 119.0(2)
C46 N5 C50 120.6(3)
C46 N5 Ho2 117.5(2)
C50 N5 Ho2 115.6(2)
C55 N6 C51 117.9(3)
C55 N6 Ho2 123.9(2)
C51 N6 Ho2 117.2(3)
N4 C41 C42 122.7(4)
N4 C41 H41 118.7
C42 C41 H41 118.7
C43 C42 C41 118.5(4)
C43 C42 H42 120.8
C41 C42 H42 120.8
C42 C43 C44 119.6(4)
C42 C43 H43 120.2
C44 C43 H43 120.2
C43 C44 C45 119.1(4)
C43 C44 H44 120.4
C45 C44 H44 120.4
N4 C45 C44 121.7(4)
N4 C45 C46 115.4(3)
C44 C45 C46 122.9(4)
N5 C46 C47 120.7(4)
N5 C46 C45 116.3(3)
C47 C46 C45 123.0(4)
C48 C47 C46 118.6(5)
C48 C47 H47 120.7
C46 C47 H47 120.7
C49 C48 C47 120.6(4)
C49 C48 H48 119.7
C47 C48 H48 119.7
C48 C49 C50 119.1(5)
C48 C49 H49 120.4
C50 C49 H49 120.4
N5 C50 C49 120.2(4)
N5 C50 C51 116.2(3)
C49 C50 C51 123.4(4)
N6 C51 C52 120.9(4)
N6 C51 C50 115.5(3)
C52 C51 C50 123.5(4)
C53 C52 C51 119.6(4)
C53 C52 H52 120.2
C51 C52 H52 120.2
C52 C53 C54 119.8(4)
C52 C53 H53 120.1
C54 C53 H53 120.1
C53 C54 C55 118.5(4)
C53 C54 H54 120.7
C55 C54 H54 120.7
N6 C55 C54 123.1(4)
N6 C55 H55 118.4
C54 C55 H55 118.4
C16 O1 Ho1 89.92(19)
C16 O2 Ho1 93.36(18)
O1 C16 O2 122.2(3)
O1 C16 C17B 119.2(3)
O2 C16 C17B 118.5(3)
O1 C16 C17 119.2(3)
O2 C16 C17 118.5(3)
O1 C16 Ho1 62.97(16)
O2 C16 Ho1 59.48(16)
C17B C16 Ho1 174.1(2)
C17 C16 Ho1 174.1(2)
C17 S1 C20 90.8(2)
C18 C17 C16 126.9(5)
C18 C17 S1 111.9(4)
C16 C17 S1 121.0(3)
C17 C18 C19 112.8(7)
C17 C18 H18 123.6
C19 C18 H18 123.6
C20 C19 C18 112.0(6)
C20 C19 H19 124.0
C18 C19 H19 124.0
C19 C20 S1 112.4(4)
C19 C20 H20 123.8
S1 C20 H20 123.8
C17B S1B C20B 89.5(7)
C18B C17B C16 122.8(11)
C18B C17B S1B 113.7(9)
C16 C17B S1B 123.1(6)
C17B C18B C19B 112.1(12)
C17B C18B H18B 123.9
C19B C18B H18B 123.9
C20B C19B C18B 110.9(12)
C20B C19B H19B 124.6
C18B C19B H19B 124.6
C19B C20B S1B 113.4(11)
C19B C20B H20B 123.3
S1B C20B H20B 123.3
C21 O3 Ho1 94.07(18)
C21 O4 Ho1 91.25(18)
O3 C21 O4 121.2(3)
O3 C21 C22B 119.4(3)
O4 C21 C22B 119.3(3)
O3 C21 C22 119.4(3)
O4 C21 C22 119.3(3)
O3 C21 Ho1 59.41(15)
O4 C21 Ho1 61.97(15)
C22B C21 Ho1 176.0(2)
C22 C21 Ho1 176.0(2)
C25 S2 C22 98.0(5)
C23 C22 C21 127.8(7)
C23 C22 S2 110.5(6)
C21 C22 S2 121.0(3)
C22 C23 C24 104.9(9)
C22 C23 H23 127.6
C24 C23 H23 127.6
C25 C24 C23 108.5(11)
C25 C24 H24 125.8
C23 C24 H24 125.8
C24 C25 S2 117.4(11)
C24 C25 H25 121.3
S2 C25 H25 121.3
C25B S2B C22B 98.5(5)
C23B C22B C21 128.0(7)
C23B C22B S2B 110.2(6)
C21 C22B S2B 121.6(3)
C22B C23B C24B 105.3(10)
C22B C23B H23B 127.3
C24B C23B H23B 127.3
C25B C24B C23B 107.0(12)
C25B C24B H24B 126.5
C23B C24B H24B 126.5
C24B C25B S2B 118.6(12)
C24B C25B H25B 120.7
S2B C25B H25B 120.7
C26 O5 Ho1 178.5(2)
C26 O6 Ho2 140.6(2)
O5 C26 O6 125.4(3)
O5 C26 C27B 118.6(3)
O6 C26 C27B 116.1(3)
O5 C26 C27 118.6(3)
O6 C26 C27 116.1(3)
C27 S3 C30 91.8(2)
C28 C27 C26 128.3(5)
C28 C27 S3 111.7(4)
C26 C27 S3 119.8(2)
C27 C28 C29 113.6(6)
C27 C28 H28 123.2
C29 C28 H28 123.2
C30 C29 C28 111.3(6)
C30 C29 H29 124.3
C28 C29 H29 124.3
C29 C30 S3 111.6(4)
C29 C30 H30 124.2
S3 C30 H30 124.2
C27B S3B C30B 90.5(7)
C28B C27B C26 123.6(9)
C28B C27B S3B 112.8(8)
C26 C27B S3B 123.5(4)
C27B C28B C29B 112.8(11)
C27B C28B H28B 123.6
C29B C28B H28B 123.6
C30B C29B C28B 110.1(14)
C30B C29B H29B 124.9
C28B C29B H29B 124.9
C29B C30B S3B 111.9(12)
C29B C30B H30B 124.1
S3B C30B H30B 124.1
C31 O7 Ho1 129.52(19)
C31 O8 Ho2 168.0(2)
O8 C31 O7 124.9(3)
O8 C31 C32B 117.6(3)
O7 C31 C32B 117.5(3)
O8 C31 C32 117.6(3)
O7 C31 C32 117.5(3)
C35 S4 C32 92.8(3)
C33 C32 C31 126.8(4)
C33 C32 S4 111.8(4)
C31 C32 S4 121.1(2)
C32 C33 C34 109.2(6)
C32 C33 H33 125.4
C34 C33 H33 125.4
C35 C34 C33 111.7(6)
C35 C34 H34 124.1
C33 C34 H34 124.1
C34 C35 S4 113.4(5)
C34 C35 H35 123.3
S4 C35 H35 123.3
C35B S4B C32B 91.8(7)
C33B C32B C31 130.2(8)
C33B C32B S4B 111.1(7)
C31 C32B S4B 118.5(3)
C32B C33B C34B 108.8(10)
C32B C33B H33B 125.6
C34B C33B H33B 125.6
C35B C34B C33B 110.2(12)
C35B C34B H34B 124.9
C33B C34B H34B 124.9
C34B C35B S4B 112.4(11)
C34B C35B H35B 123.8
S4B C35B H35B 123.8
C36 O9 Ho2 142.8(2)
O10 C36 O9 125.3(3)
O10 C36 C37B 118.1(3)
O9 C36 C37B 116.5(3)
O10 C36 C37 118.1(3)
O9 C36 C37 116.5(3)
C40 S5 C37 96.5(3)
C38 C37 C36 128.8(6)
C38 C37 S5 108.9(5)
C36 C37 S5 122.2(3)
C37 C38 C39 109.7(7)
C37 C38 H38 125.1
C39 C38 H38 125.1
C40 C39 C38 110.0(9)
C40 C39 H39 125.0
C38 C39 H39 125.0
C39 C40 S5 114.7(8)
C39 C40 H40 122.6
S5 C40 H40 122.6
C40B S5B C37B 101.0(6)
C38B C37B C36 133.7(7)
C38B C37B S5B 106.3(6)
C36 C37B S5B 120.0(3)
C37B C38B C39B 108.8(9)
C37B C38B H38B 125.6
C39B C38B H38B 125.6
C40B C39B C38B 109.3(12)
C40B C39B H39B 125.3
C38B C39B H39B 125.3
C39B C40B S5B 113.3(12)
C39B C40B H40B 123.4
S5B C40B H40B 123.4
Ho2 O11 H11A 112(3)
Ho2 O11 H11B 135(2)
H11A O11 H11B 107(4)
Ho2 O12 H12A 123(3)
Ho2 O12 H12B 119(3)
H12A O12 H12B 106(4)
O14 C56 O13 125.8(3)
O14 C56 C57 114.9(4)
O13 C56 C57 119.4(4)
O14 C56 C57B 133.9(8)
O13 C56 C57B 100.1(8)
C60 S6 C57 90.7(2)
C56 C57 C58 122.9(5)
C56 C57 S6 118.6(3)
C58 C57 S6 118.6(4)
C57 C58 C59 99.3(5)
C57 C58 H58 130.3
C59 C58 H58 130.3
C60 C59 C58 118.0(5)
C60 C59 H59 121.0
C58 C59 H59 121.0
C59 C60 S6 113.4(4)
C59 C60 H60 123.3
S6 C60 H60 123.3
C60B S6B C57B 93.1(6)
C56 C57B C58B 136.7(14)
C56 C57B S6B 106.9(11)
C58B C57B S6B 116.3(8)
C57B C58B C59B 99.5(9)
C57B C58B H58B 130.3
C59B C58B H58B 130.3
C60B C59B C58B 118.9(11)
C60B C59B H59B 120.5
C58B C59B H59B 120.5
C59B C60B S6B 112.1(10)
C59B C60B H60B 124.0
S6B C60B H60B 124.0

loop_
_geom_bond_atom_site_label_1
_geom_bond_atom_site_label_2
_geom_bond_distance
Ho1 O5 2.296(2)
Ho1 O7 2.298(2)
Ho1 O2 2.388(2)
Ho1 O3 2.433(2)
Ho1 O1 2.465(2)
Ho1 O4 2.489(2)
Ho1 N1 2.505(3)
Ho1 N3 2.520(3)
Ho1 N2 2.558(3)
Ho1 C16 2.767(3)
Ho1 C21 2.819(3)
Ho2 O8 2.224(2)
Ho2 O6 2.287(2)
Ho2 O9 2.302(2)
Ho2 O11 2.333(2)
Ho2 O12 2.358(2)
Ho2 N5 2.520(3)
Ho2 N4 2.539(3)
Ho2 N6 2.559(3)
N1 C1 1.336(4)
N1 C5 1.349(4)
N2 C6 1.333(4)
N2 C10 1.344(4)
N3 C15 1.340(4)
N3 C11 1.344(4)
C1 C2 1.370(5)
C1 H1 0.9500
C2 C3 1.378(6)
C2 H2 0.9500
C3 C4 1.367(6)
C3 H3 0.9500
C4 C5 1.380(5)
C4 H4 0.9500
C5 C6 1.472(5)
C6 C7 1.404(5)
C7 C8 1.368(6)
C7 H7 0.9500
C8 C9 1.375(6)
C8 H8 0.9500
C9 C10 1.392(5)
C9 H9 0.9500
C10 C11 1.471(5)
C11 C12 1.394(5)
C12 C13 1.369(6)
C12 H12 0.9500
C13 C14 1.374(6)
C13 H13 0.9500
C14 C15 1.379(5)
C14 H14 0.9500
C15 H15 0.9500
N4 C41 1.335(4)
N4 C45 1.351(4)
N5 C46 1.337(5)
N5 C50 1.350(5)
N6 C55 1.339(5)
N6 C51 1.354(4)
C41 C42 1.386(5)
C41 H41 0.9500
C42 C43 1.371(6)
C42 H42 0.9500
C43 C44 1.374(6)
C43 H43 0.9500
C44 C45 1.382(5)
C44 H44 0.9500
C45 C46 1.484(5)
C46 C47 1.395(5)
C47 C48 1.378(7)
C47 H47 0.9500
C48 C49 1.354(7)
C48 H48 0.9500
C49 C50 1.400(5)
C49 H49 0.9500
C50 C51 1.461(6)
C51 C52 1.403(5)
C52 C53 1.359(6)
C52 H52 0.9500
C53 C54 1.365(6)
C53 H53 0.9500
C54 C55 1.387(5)
C54 H54 0.9500
C55 H55 0.9500
O1 C16 1.261(4)
O2 C16 1.265(4)
C16 C17B 1.473(4)
C16 C17 1.473(4)
S1 C17 1.711(4)
S1 C20 1.731(5)
C17 C18 1.366(8)
C18 C19 1.416(9)
C18 H18 0.9500
C19 C20 1.348(7)
C19 H19 0.9500
C20 H20 0.9500
S1B C17B 1.687(9)
S1B C20B 1.743(11)
C17B C18B 1.367(13)
C18B C19B 1.416(14)
C18B H18B 0.9500
C19B C20B 1.351(11)
C19B H19B 0.9500
C20B H20B 0.9500
O3 C21 1.262(4)
O4 C21 1.270(4)
C21 C22B 1.472(4)
C21 C22 1.472(4)
S2 C25 1.486(10)
S2 C22 1.656(4)
C22 C23 1.428(14)
C23 C24 1.572(16)
C23 H23 0.9500
C24 C25 1.349(8)
C24 H24 0.9500
C25 H25 0.9500
S2B C25B 1.468(11)
S2B C22B 1.654(5)
C22B C23B 1.432(15)
C23B C24B 1.589(17)
C23B H23B 0.9500
C24B C25B 1.352(8)
C24B H24B 0.9500
C25B H25B 0.9500
O5 C26 1.258(4)
O6 C26 1.263(4)
C26 C27B 1.476(4)
C26 C27 1.476(4)
S3 C27 1.702(3)
S3 C30 1.722(5)
C27 C28 1.358(8)
C28 C29 1.416(9)
C28 H28 0.9500
C29 C30 1.375(6)
C29 H29 0.9500
C30 H30 0.9500
S3B C27B 1.698(7)
S3B C30B 1.727(11)
C27B C28B 1.358(12)
C28B C29B 1.417(14)
C28B H28B 0.9500
C29B C30B 1.379(10)
C29B H29B 0.9500
C30B H30B 0.9500
O7 C31 1.262(4)
O8 C31 1.250(4)
C31 C32B 1.473(4)
C31 C32 1.473(4)
S4 C35 1.664(7)
S4 C32 1.699(3)
C32 C33 1.394(9)
C33 C34 1.466(10)
C33 H33 0.9500
C34 C35 1.354(6)
C34 H34 0.9500
C35 H35 0.9500
S4B C35B 1.665(12)
S4B C32B 1.678(6)
C32B C33B 1.400(12)
C33B C34B 1.480(14)
C33B H33B 0.9500
C34B C35B 1.358(10)
C34B H34B 0.9500
C35B H35B 0.9500
O9 C36 1.263(4)
O10 C36 1.243(4)
C36 C37B 1.476(4)
C36 C37 1.476(4)
S5 C40 1.547(9)
S5 C37 1.676(4)
C37 C38 1.377(12)
C38 C39 1.482(13)
C38 H38 0.9500
C39 C40 1.336(8)
C39 H39 0.9500
C40 H40 0.9500
S5B C40B 1.502(12)
S5B C37B 1.638(6)
C37B C38B 1.409(14)
C38B C39B 1.527(15)
C38B H38B 0.9500
C39B C40B 1.336(10)
C39B H39B 0.9500
C40B H40B 0.9500
O11 H11A 0.850(18)
O11 H11B 0.847(18)
O12 H12A 0.839(18)
O12 H12B 0.843(19)
O13 C56 1.259(5)
O14 C56 1.257(5)
C56 C57 1.497(5)
C56 C57B 1.498(7)
S6 C60 1.705(5)
S6 C57 1.718(5)
C57 C58 1.500(10)
C58 C59 1.537(10)
C58 H58 0.9500
C59 C60 1.363(7)
C59 H59 0.9500
C60 H60 0.9500
S6B C60B 1.697(10)
S6B C57B 1.711(10)
C57B C58B 1.526(14)
C58B C59B 1.546(13)
C58B H58B 0.9500
C59B C60B 1.355(12)
C59B H59B 0.9500
C60B H60B 0.9500
